data_7134833
loop_
_publ_author_name
'Bhumij, Mandweep'
'Ahamed, Rehan'
'Kant, Ruchir'
'Mudedla, Sathish Kumar'
'Srivastava, Ajay Kumar'

_publ_section_title
;
 Regioselective construction of
 pyrido[1,2,3-<i>de</i>]quinoxaline-2,5-diones through acid-mediated
 post-Ugi rearrangements.
;
_journal_issue 68
_journal_name_full 'Chemical communications (Cambridge, England)'
_journal_page_first 12757
_journal_page_last 12760
_journal_paper_doi 10.1039/d5cc02548f
_journal_volume 61
_journal_year 2025
_chemical_formula_sum 'C30 H21 Cl N2 O2'
_chemical_formula_weight 476.94
_space_group_IT_number 14
_space_group_name_Hall '-P 2yn'
_space_group_name_H-M_alt 'P 1 21/n 1'
_symmetry_cell_setting monoclinic
_symmetry_Int_Tables_number 14
_symmetry_space_group_name_Hall '-P 2yn'
_symmetry_space_group_name_H-M 'P 1 21/n 1'
_atom_sites_solution_hydrogens geom
_atom_sites_solution_primary direct
_atom_sites_solution_secondary difmap
_audit_creation_method SHELXL-97
_audit_update_record
;
2024-12-31 deposited with the CCDC.	2025-07-14 downloaded from the CCDC.
;
_cell_angle_alpha 90.00
_cell_angle_beta 101.650(2)
_cell_angle_gamma 90.00
_cell_formula_units_Z 4
_cell_length_a 9.1913(2)
_cell_length_b 23.5634(4)
_cell_length_c 11.1335(2)
_cell_measurement_reflns_used 11167
_cell_measurement_temperature 293(2)
_cell_measurement_theta_max 77.8640
_cell_measurement_theta_min 3.7440
_cell_volume 2361.60(8)
_computing_cell_refinement 'CrysAlisPro 1.171.42.67a (Rigaku OD, 2022)'
_computing_data_collection 'CrysAlisPro 1.171.42.67a (Rigaku OD, 2022)'
_computing_data_reduction 'CrysAlisPro 1.171.42.67a (Rigaku OD, 2022)'
_computing_molecular_graphics 'SHELXTL (Bruker, 1997)'
_computing_publication_material 'PLATON (Spek, 2003)'
_computing_structure_refinement 'SHELXL-97 (Sheldrick, 1997)'
_computing_structure_solution 'SHELXS-97 (Sheldrick, 1990)'
_diffrn_ambient_temperature 293(2)
_diffrn_detector 'Hybrid Pixel Array Detector'
_diffrn_detector_area_resol_mean 10.0000
_diffrn_detector_type HyPix
_diffrn_measured_fraction_theta_full 0.951
_diffrn_measured_fraction_theta_max 0.951
_diffrn_measurement_device 'four-circle diffractometer'
_diffrn_measurement_device_type 'XtaLAB Synergy, Dualflex, HyPix'
_diffrn_radiation_monochromator mirror
_diffrn_radiation_probe x-ray
_diffrn_radiation_type 'Cu K\a'
_diffrn_radiation_wavelength 1.54184
_diffrn_reflns_av_R_equivalents 0.0409
_diffrn_reflns_av_sigmaI/netI 0.0324
_diffrn_reflns_limit_h_max 11
_diffrn_reflns_limit_h_min -11
_diffrn_reflns_limit_k_max 29
_diffrn_reflns_limit_k_min -28
_diffrn_reflns_limit_l_max 11
_diffrn_reflns_limit_l_min -14
_diffrn_reflns_number 17150
_diffrn_reflns_theta_full 78.25
_diffrn_reflns_theta_max 78.25
_diffrn_reflns_theta_min 3.75
_diffrn_source 'micro-focus sealed X-ray tube'
_diffrn_source_type 'PhotonJet (Cu) X-ray Source'
_exptl_absorpt_coefficient_mu 1.678
_exptl_absorpt_correction_T_max 0.9672
_exptl_absorpt_correction_T_min 0.7522
_exptl_absorpt_correction_type multi-scan
_exptl_absorpt_process_details 'REQAB (Rigaku, 1998)'
_exptl_crystal_colour colourless
_exptl_crystal_density_diffrn 1.341
_exptl_crystal_density_method 'not measured'
_exptl_crystal_description ' plate'
_exptl_crystal_F_000 992
_exptl_crystal_size_max 0.18
_exptl_crystal_size_mid 0.12
_exptl_crystal_size_min 0.02
_refine_diff_density_max 0.215
_refine_diff_density_min -0.379
_refine_diff_density_rms 0.045
_refine_ls_extinction_coef 0.0016(3)
_refine_ls_extinction_expression Fc^*^=kFc[1+0.001xFc^2^\l^3^/sin(2\q)]^-1/4^
_refine_ls_extinction_method SHELXL
_refine_ls_goodness_of_fit_ref 1.080
_refine_ls_hydrogen_treatment mixed
_refine_ls_matrix_type full
_refine_ls_number_parameters 317
_refine_ls_number_reflns 4805
_refine_ls_number_restraints 0
_refine_ls_restrained_S_all 1.080
_refine_ls_R_factor_all 0.0576
_refine_ls_R_factor_gt 0.0508
_refine_ls_shift/su_max 0.001
_refine_ls_shift/su_mean 0.000
_refine_ls_structure_factor_coef Fsqd
_refine_ls_weighting_details 'calc w=1/[\s^2^(Fo^2^)+(0.0972P)^2^+0.3849P] where P=(Fo^2^+2Fc^2^)/3'
_refine_ls_weighting_scheme calc
_refine_ls_wR_factor_gt 0.1546
_refine_ls_wR_factor_ref 0.1661
_reflns_number_gt 4099
_reflns_number_total 4805
_reflns_threshold_expression >2sigma(I)
_cod_data_source_file d5cc02548f2.cif
_cod_data_source_block xxx
_cod_depositor_comments
;
The following automatic conversions were performed:

data item '_exptl_absorpt_correction_type' value 'Multi-scan' was
changed to 'multi-scan' in accordance with the
/home/data/users/saulius/crontab/automatic-downloads/rss-feeds/RSC/lib/dictionaries/cif_core.dic
dictionary named 'cif_core.dic' version 2.4.2 last updated on
2011-04-26.

data item '_symmetry_cell_setting' value 'Monoclinic' was changed to
'monoclinic' in accordance with the
/home/data/users/saulius/crontab/automatic-downloads/rss-feeds/RSC/lib/dictionaries/cif_core.dic
dictionary named 'cif_core.dic' version 2.4.2 last updated on
2011-04-26.

Automatic conversion script
Id: cif_fix_values 8170 2020-07-09 18:12:32Z antanas 

 Adding full bibliography for 7134833.cif.
;
_cod_original_sg_symbol_H-M 'P 21/n'
_cod_database_code 7134833

loop_
_symmetry_equiv_pos_as_xyz
'x, y, z'
'-x+1/2, y+1/2, -z+1/2'
'-x, -y, -z'
'x-1/2, -y-1/2, z-1/2'

loop_
_atom_site_label
_atom_site_type_symbol
_atom_site_fract_x
_atom_site_fract_y
_atom_site_fract_z
_atom_site_U_iso_or_equiv
_atom_site_adp_type
_atom_site_occupancy
_atom_site_symmetry_multiplicity
_atom_site_calc_flag
_atom_site_refinement_flags
_atom_site_disorder_assembly
_atom_site_disorder_group
C1 C 0.64375(16) 0.71065(7) 0.45158(13) 0.0438(3) Uani 1 1 d . . .
C2 C 0.69041(19) 0.67837(8) 0.55626(14) 0.0520(4) Uani 1 1 d . . .
H2 H 0.6787 0.6923 0.6318 0.062 Uiso 1 1 calc R . .
C3 C 0.7544(2) 0.62547(8) 0.54969(16) 0.0571(4) Uani 1 1 d . . .
H3 H 0.7822 0.6038 0.6205 0.068 Uiso 1 1 calc R . .
C4 C 0.77715(19) 0.60474(8) 0.43988(16) 0.0546(4) Uani 1 1 d . . .
H4 H 0.8184 0.5689 0.4364 0.066 Uiso 1 1 calc R . .
C5 C 0.73847(17) 0.63745(7) 0.33240(14) 0.0454(3) Uani 1 1 d . . .
C6 C 0.67064(16) 0.69042(6) 0.33887(13) 0.0417(3) Uani 1 1 d . . .
C8 C 0.56913(17) 0.78034(7) 0.23878(13) 0.0444(3) Uani 1 1 d . . .
H8 H 0.4880 0.7857 0.1677 0.053 Uiso 1 1 calc R . .
C9 C 0.50732(17) 0.79228(7) 0.35270(14) 0.0468(4) Uani 1 1 d . . .
C11 C 0.68777(17) 0.82444(7) 0.23024(13) 0.0451(3) Uani 1 1 d . . .
C12 C 0.8298(2) 0.82040(9) 0.30066(17) 0.0608(5) Uani 1 1 d . . .
H12 H 0.8556 0.7892 0.3518 0.073 Uiso 1 1 calc R . .
C13 C 0.9336(2) 0.86232(10) 0.2956(2) 0.0745(6) Uani 1 1 d . . .
H13 H 1.0293 0.8592 0.3424 0.089 Uiso 1 1 calc R . .
C14 C 0.8950(3) 0.90822(9) 0.2218(2) 0.0722(6) Uani 1 1 d . . .
C15 C 0.7557(3) 0.91303(9) 0.1488(2) 0.0758(6) Uani 1 1 d . . .
H15 H 0.7310 0.9441 0.0974 0.091 Uiso 1 1 calc R . .
C16 C 0.6530(2) 0.87058(8) 0.15373(18) 0.0620(5) Uani 1 1 d . . .
H16 H 0.5587 0.8732 0.1044 0.074 Uiso 1 1 calc R . .
C18 C 0.63018(19) 0.70244(7) 0.11671(14) 0.0501(4) Uani 1 1 d . . .
C19 C 0.7012(2) 0.64832(8) 0.11268(15) 0.0540(4) Uani 1 1 d . . .
H19 H 0.7084 0.6338 0.0365 0.065 Uiso 1 1 calc R . .
C20 C 0.75818(18) 0.61741(7) 0.21358(15) 0.0496(4) Uani 1 1 d . . .
C21 C 0.8406(2) 0.56415(8) 0.20072(18) 0.0623(5) Uani 1 1 d . . .
C22 C 0.7794(4) 0.52407(9) 0.1143(2) 0.0880(8) Uani 1 1 d . . .
H22 H 0.6838 0.5286 0.0682 0.106 Uiso 1 1 calc R . .
C23 C 0.8662(6) 0.47594(11) 0.0980(3) 0.1213(14) Uani 1 1 d . . .
H23 H 0.8272 0.4487 0.0399 0.146 Uiso 1 1 calc R . .
C24 C 1.0070(6) 0.46906(13) 0.1667(4) 0.1225(14) Uani 1 1 d . . .
H24 H 1.0623 0.4371 0.1558 0.147 Uiso 1 1 calc R . .
C25 C 1.0640(4) 0.50818(12) 0.2486(4) 0.1071(10) Uani 1 1 d . . .
H25 H 1.1598 0.5034 0.2942 0.128 Uiso 1 1 calc R . .
C26 C 0.9837(3) 0.55598(10) 0.2678(3) 0.0802(7) Uani 1 1 d . . .
H26 H 1.0259 0.5827 0.3259 0.096 Uiso 1 1 calc R . .
C28 C 0.5151(2) 0.77707(8) 0.56929(15) 0.0534(4) Uani 1 1 d . . .
H28A H 0.4848 0.7433 0.6077 0.064 Uiso 1 1 calc R . .
H28B H 0.4298 0.8021 0.5498 0.064 Uiso 1 1 calc R . .
C29 C 0.63660(19) 0.80664(7) 0.65951(14) 0.0501(4) Uani 1 1 d . . .
C30 C 0.6523(2) 0.79623(9) 0.78431(16) 0.0626(5) Uani 1 1 d . . .
H30 H 0.5930 0.7691 0.8115 0.075 Uiso 1 1 calc R . .
C31 C 0.7555(3) 0.82601(10) 0.86814(18) 0.0728(6) Uani 1 1 d . . .
H31 H 0.7657 0.8186 0.9515 0.087 Uiso 1 1 calc R . .
C32 C 0.8431(2) 0.86657(10) 0.8296(2) 0.0724(6) Uani 1 1 d . . .
H32 H 0.9105 0.8873 0.8865 0.087 Uiso 1 1 calc R . .
C33 C 0.8306(2) 0.87632(9) 0.7056(2) 0.0694(5) Uani 1 1 d . . .
H33 H 0.8912 0.9031 0.6787 0.083 Uiso 1 1 calc R . .
C34 C 0.7280(2) 0.84638(8) 0.62145(17) 0.0594(4) Uani 1 1 d . . .
H34 H 0.7204 0.8531 0.5381 0.071 Uiso 1 1 calc R . .
Cl17 Cl 1.02358(10) 0.96253(3) 0.22027(11) 0.1268(4) Uani 1 1 d . . .
N7 N 0.62381(14) 0.72222(5) 0.23329(11) 0.0436(3) Uani 1 1 d . . .
N10 N 0.56064(15) 0.76071(6) 0.45506(11) 0.0467(3) Uani 1 1 d . . .
O27 O 0.58296(17) 0.73200(6) 0.02645(10) 0.0648(4) Uani 1 1 d . . .
O35 O 0.42041(15) 0.83120(6) 0.35122(12) 0.0620(3) Uani 1 1 d . . .

loop_
_atom_site_aniso_label
_atom_site_aniso_U_11
_atom_site_aniso_U_22
_atom_site_aniso_U_33
_atom_site_aniso_U_23
_atom_site_aniso_U_13
_atom_site_aniso_U_12
C1 0.0429(7) 0.0474(8) 0.0407(7) 0.0004(6) 0.0078(6) -0.0023(6)
C2 0.0560(9) 0.0590(10) 0.0398(7) 0.0038(6) 0.0067(6) -0.0007(7)
C3 0.0599(10) 0.0582(10) 0.0495(8) 0.0117(7) 0.0026(7) 0.0025(8)
C4 0.0524(9) 0.0495(9) 0.0601(9) 0.0046(7) 0.0068(7) 0.0037(7)
C5 0.0417(7) 0.0451(8) 0.0495(8) -0.0009(6) 0.0095(6) -0.0034(6)
C6 0.0395(7) 0.0455(8) 0.0389(7) 0.0008(6) 0.0049(5) -0.0045(6)
C8 0.0446(7) 0.0486(8) 0.0384(7) 0.0033(6) 0.0045(5) 0.0012(6)
C9 0.0456(8) 0.0469(8) 0.0483(8) 0.0016(6) 0.0110(6) 0.0000(6)
C11 0.0491(8) 0.0481(8) 0.0391(7) -0.0015(6) 0.0111(6) 0.0003(6)
C12 0.0540(10) 0.0677(11) 0.0575(9) 0.0067(8) 0.0039(7) -0.0051(8)
C13 0.0592(11) 0.0831(15) 0.0787(13) -0.0064(11) 0.0079(10) -0.0164(10)
C14 0.0734(13) 0.0596(11) 0.0939(14) -0.0170(10) 0.0411(11) -0.0188(9)
C15 0.0856(15) 0.0555(11) 0.0948(15) 0.0169(10) 0.0382(12) -0.0001(10)
C16 0.0612(10) 0.0601(11) 0.0648(10) 0.0144(8) 0.0127(8) 0.0033(8)
C18 0.0560(9) 0.0554(9) 0.0386(7) -0.0026(6) 0.0093(6) -0.0108(7)
C19 0.0624(10) 0.0541(9) 0.0483(8) -0.0105(7) 0.0177(7) -0.0097(8)
C20 0.0487(8) 0.0457(8) 0.0569(9) -0.0065(7) 0.0167(7) -0.0092(6)
C21 0.0773(12) 0.0453(9) 0.0741(11) -0.0043(8) 0.0383(10) -0.0062(8)
C22 0.141(2) 0.0538(11) 0.0772(13) -0.0129(10) 0.0421(14) -0.0103(13)
C23 0.233(5) 0.0515(13) 0.098(2) -0.0153(13) 0.079(3) -0.005(2)
C24 0.187(4) 0.0636(17) 0.149(3) 0.0256(19) 0.110(3) 0.041(2)
C25 0.108(2) 0.0605(14) 0.175(3) 0.0234(18) 0.082(2) 0.0257(14)
C26 0.0660(12) 0.0547(11) 0.129(2) 0.0059(12) 0.0406(13) 0.0078(9)
C28 0.0556(9) 0.0622(10) 0.0471(8) -0.0005(7) 0.0216(7) 0.0029(7)
C29 0.0583(9) 0.0501(9) 0.0446(8) 0.0003(6) 0.0170(7) 0.0107(7)
C30 0.0805(12) 0.0644(11) 0.0469(9) 0.0028(8) 0.0221(8) 0.0099(9)
C31 0.0886(15) 0.0788(14) 0.0480(9) -0.0051(9) 0.0067(9) 0.0235(12)
C32 0.0666(12) 0.0751(13) 0.0692(12) -0.0183(10) -0.0014(9) 0.0195(10)
C33 0.0633(11) 0.0671(12) 0.0786(13) -0.0088(10) 0.0160(9) 0.0011(9)
C34 0.0669(11) 0.0610(10) 0.0524(9) 0.0012(8) 0.0173(8) 0.0019(8)
Cl17 0.1102(6) 0.0852(5) 0.2062(10) -0.0263(5) 0.0821(6) -0.0441(4)
N7 0.0484(7) 0.0452(7) 0.0366(6) 0.0001(5) 0.0068(5) -0.0017(5)
N10 0.0494(7) 0.0523(8) 0.0402(6) 0.0003(5) 0.0132(5) 0.0025(6)
O27 0.0871(9) 0.0663(8) 0.0391(6) 0.0026(5) 0.0084(6) -0.0014(7)
O35 0.0651(8) 0.0580(7) 0.0664(8) 0.0072(6) 0.0216(6) 0.0157(6)

loop_
_atom_type_symbol
_atom_type_description
_atom_type_scat_dispersion_real
_atom_type_scat_dispersion_imag
_atom_type_scat_source
C C 0.0181 0.0091 'International Tables Vol C Tables 4.2.6.8 and 6.1.1.4'
H H 0.0000 0.0000 'International Tables Vol C Tables 4.2.6.8 and 6.1.1.4'
Cl Cl 0.3639 0.7018 'International Tables Vol C Tables 4.2.6.8 and 6.1.1.4'
N N 0.0311 0.0180 'International Tables Vol C Tables 4.2.6.8 and 6.1.1.4'
O O 0.0492 0.0322 'International Tables Vol C Tables 4.2.6.8 and 6.1.1.4'

loop_
_geom_angle_atom_site_label_1
_geom_angle_atom_site_label_2
_geom_angle_atom_site_label_3
_geom_angle
_geom_angle_site_symmetry_1
_geom_angle_site_symmetry_3
_geom_angle_publ_flag
C2 C1 C6 118.88(15) . . ?
C2 C1 N10 120.90(14) . . ?
C6 C1 N10 120.03(13) . . ?
C1 C2 C3 120.78(15) . . ?
C1 C2 H2 119.6 . . ?
C3 C2 H2 119.6 . . ?
C4 C3 C2 120.65(15) . . ?
C4 C3 H3 119.7 . . ?
C2 C3 H3 119.7 . . ?
C3 C4 C5 120.35(16) . . ?
C3 C4 H4 119.8 . . ?
C5 C4 H4 119.8 . . ?
C6 C5 C4 118.81(15) . . ?
C6 C5 C20 118.36(14) . . ?
C4 C5 C20 122.73(15) . . ?
N7 C6 C5 120.13(13) . . ?
N7 C6 C1 119.44(14) . . ?
C5 C6 C1 120.38(13) . . ?
N7 C8 C9 113.46(12) . . ?
N7 C8 C11 112.30(13) . . ?
C9 C8 C11 108.62(12) . . ?
N7 C8 H8 107.4 . . ?
C9 C8 H8 107.4 . . ?
C11 C8 H8 107.4 . . ?
O35 C9 N10 123.15(15) . . ?
O35 C9 C8 119.03(14) . . ?
N10 C9 C8 117.67(13) . . ?
C16 C11 C12 118.60(16) . . ?
C16 C11 C8 119.82(15) . . ?
C12 C11 C8 121.55(14) . . ?
C13 C12 C11 120.54(18) . . ?
C13 C12 H12 119.7 . . ?
C11 C12 H12 119.7 . . ?
C14 C13 C12 119.6(2) . . ?
C14 C13 H13 120.2 . . ?
C12 C13 H13 120.2 . . ?
C13 C14 C15 121.35(19) . . ?
C13 C14 Cl17 119.58(19) . . ?
C15 C14 Cl17 119.06(19) . . ?
C14 C15 C16 118.6(2) . . ?
C14 C15 H15 120.7 . . ?
C16 C15 H15 120.7 . . ?
C11 C16 C15 121.34(19) . . ?
C11 C16 H16 119.3 . . ?
C15 C16 H16 119.3 . . ?
O27 C18 N7 119.93(16) . . ?
O27 C18 C19 124.44(15) . . ?
N7 C18 C19 115.55(14) . . ?
C20 C19 C18 123.63(15) . . ?
C20 C19 H19 118.2 . . ?
C18 C19 H19 118.2 . . ?
C19 C20 C5 118.93(15) . . ?
C19 C20 C21 119.57(15) . . ?
C5 C20 C21 121.49(15) . . ?
C22 C21 C26 119.1(2) . . ?
C22 C21 C20 120.0(2) . . ?
C26 C21 C20 120.70(18) . . ?
C21 C22 C23 118.3(3) . . ?
C21 C22 H22 120.8 . . ?
C23 C22 H22 120.8 . . ?
C24 C23 C22 120.9(3) . . ?
C24 C23 H23 119.5 . . ?
C22 C23 H23 119.5 . . ?
C25 C24 C23 119.8(3) . . ?
C25 C24 H24 120.1 . . ?
C23 C24 H24 120.1 . . ?
C24 C25 C26 121.4(4) . . ?
C24 C25 H25 119.3 . . ?
C26 C25 H25 119.3 . . ?
C25 C26 C21 120.4(3) . . ?
C25 C26 H26 119.8 . . ?
C21 C26 H26 119.8 . . ?
N10 C28 C29 113.26(14) . . ?
N10 C28 H28A 108.9 . . ?
C29 C28 H28A 108.9 . . ?
N10 C28 H28B 108.9 . . ?
C29 C28 H28B 108.9 . . ?
H28A C28 H28B 107.7 . . ?
C34 C29 C30 118.68(17) . . ?
C34 C29 C28 121.46(14) . . ?
C30 C29 C28 119.77(17) . . ?
C31 C30 C29 120.3(2) . . ?
C31 C30 H30 119.8 . . ?
C29 C30 H30 119.8 . . ?
C32 C31 C30 120.56(19) . . ?
C32 C31 H31 119.7 . . ?
C30 C31 H31 119.7 . . ?
C31 C32 C33 119.5(2) . . ?
C31 C32 H32 120.3 . . ?
C33 C32 H32 120.3 . . ?
C32 C33 C34 120.1(2) . . ?
C32 C33 H33 120.0 . . ?
C34 C33 H33 120.0 . . ?
C29 C34 C33 120.83(18) . . ?
C29 C34 H34 119.6 . . ?
C33 C34 H34 119.6 . . ?
C6 N7 C18 123.04(13) . . ?
C6 N7 C8 121.34(12) . . ?
C18 N7 C8 115.58(12) . . ?
C9 N10 C1 122.52(13) . . ?
C9 N10 C28 117.55(14) . . ?
C1 N10 C28 119.61(13) . . ?

loop_
_geom_bond_atom_site_label_1
_geom_bond_atom_site_label_2
_geom_bond_distance
_geom_bond_site_symmetry_2
_geom_bond_publ_flag
C1 C2 1.385(2) . ?
C1 C6 1.410(2) . ?
C1 N10 1.410(2) . ?
C2 C3 1.387(3) . ?
C2 H2 0.9300 . ?
C3 C4 1.371(3) . ?
C3 H3 0.9300 . ?
C4 C5 1.407(2) . ?
C4 H4 0.9300 . ?
C5 C6 1.404(2) . ?
C5 C20 1.450(2) . ?
C6 N7 1.3871(18) . ?
C8 N7 1.464(2) . ?
C8 C9 1.517(2) . ?
C8 C11 1.523(2) . ?
C8 H8 0.9800 . ?
C9 O35 1.214(2) . ?
C9 N10 1.366(2) . ?
C11 C16 1.378(2) . ?
C11 C12 1.384(2) . ?
C12 C13 1.382(3) . ?
C12 H12 0.9300 . ?
C13 C14 1.362(3) . ?
C13 H13 0.9300 . ?
C14 C15 1.375(4) . ?
C14 Cl17 1.745(2) . ?
C15 C16 1.384(3) . ?
C15 H15 0.9300 . ?
C16 H16 0.9300 . ?
C18 O27 1.228(2) . ?
C18 N7 1.3913(19) . ?
C18 C19 1.437(3) . ?
C19 C20 1.352(2) . ?
C19 H19 0.9300 . ?
C20 C21 1.488(2) . ?
C21 C22 1.384(3) . ?
C21 C26 1.389(3) . ?
C22 C23 1.419(4) . ?
C22 H22 0.9300 . ?
C23 C24 1.374(6) . ?
C23 H23 0.9300 . ?
C24 C25 1.328(6) . ?
C24 H24 0.9300 . ?
C25 C26 1.387(3) . ?
C25 H25 0.9300 . ?
C26 H26 0.9300 . ?
C28 N10 1.4683(19) . ?
C28 C29 1.513(2) . ?
C28 H28A 0.9700 . ?
C28 H28B 0.9700 . ?
C29 C34 1.381(3) . ?
C29 C30 1.389(2) . ?
C30 C31 1.380(3) . ?
C30 H30 0.9300 . ?
C31 C32 1.374(3) . ?
C31 H31 0.9300 . ?
C32 C33 1.381(3) . ?
C32 H32 0.9300 . ?
C33 C34 1.381(3) . ?
C33 H33 0.9300 . ?
C34 H34 0.9300 . ?

loop_
_geom_torsion_atom_site_label_1
_geom_torsion_atom_site_label_2
_geom_torsion_atom_site_label_3
_geom_torsion_atom_site_label_4
_geom_torsion
_geom_torsion_site_symmetry_1
_geom_torsion_site_symmetry_2
_geom_torsion_site_symmetry_3
_geom_torsion_site_symmetry_4
_geom_torsion_publ_flag
C6 C1 C2 C3 -3.9(2) . . . . ?
N10 C1 C2 C3 171.26(15) . . . . ?
C1 C2 C3 C4 2.1(3) . . . . ?
C2 C3 C4 C5 1.3(3) . . . . ?
C3 C4 C5 C6 -2.7(2) . . . . ?
C3 C4 C5 C20 -179.17(16) . . . . ?
C4 C5 C6 N7 -176.43(14) . . . . ?
C20 C5 C6 N7 0.2(2) . . . . ?
C4 C5 C6 C1 0.8(2) . . . . ?
C20 C5 C6 C1 177.46(13) . . . . ?
C2 C1 C6 N7 179.68(13) . . . . ?
N10 C1 C6 N7 4.5(2) . . . . ?
C2 C1 C6 C5 2.4(2) . . . . ?
N10 C1 C6 C5 -172.77(13) . . . . ?
N7 C8 C9 O35 -157.88(15) . . . . ?
C11 C8 C9 O35 76.48(18) . . . . ?
N7 C8 C9 N10 26.41(19) . . . . ?
C11 C8 C9 N10 -99.23(16) . . . . ?
N7 C8 C11 C16 134.42(16) . . . . ?
C9 C8 C11 C16 -99.27(17) . . . . ?
N7 C8 C11 C12 -47.6(2) . . . . ?
C9 C8 C11 C12 78.70(19) . . . . ?
C16 C11 C12 C13 1.1(3) . . . . ?
C8 C11 C12 C13 -176.94(17) . . . . ?
C11 C12 C13 C14 0.8(3) . . . . ?
C12 C13 C14 C15 -2.0(3) . . . . ?
C12 C13 C14 Cl17 177.33(17) . . . . ?
C13 C14 C15 C16 1.4(3) . . . . ?
Cl17 C14 C15 C16 -177.94(16) . . . . ?
C12 C11 C16 C15 -1.7(3) . . . . ?
C8 C11 C16 C15 176.36(17) . . . . ?
C14 C15 C16 C11 0.5(3) . . . . ?
O27 C18 C19 C20 177.12(17) . . . . ?
N7 C18 C19 C20 0.5(2) . . . . ?
C18 C19 C20 C5 4.4(2) . . . . ?
C18 C19 C20 C21 -174.99(16) . . . . ?
C6 C5 C20 C19 -4.7(2) . . . . ?
C4 C5 C20 C19 171.76(15) . . . . ?
C6 C5 C20 C21 174.67(15) . . . . ?
C4 C5 C20 C21 -8.8(2) . . . . ?
C19 C20 C21 C22 -49.3(2) . . . . ?
C5 C20 C21 C22 131.3(2) . . . . ?
C19 C20 C21 C26 125.6(2) . . . . ?
C5 C20 C21 C26 -53.8(2) . . . . ?
C26 C21 C22 C23 0.1(3) . . . . ?
C20 C21 C22 C23 175.0(2) . . . . ?
C21 C22 C23 C24 0.4(4) . . . . ?
C22 C23 C24 C25 -0.8(5) . . . . ?
C23 C24 C25 C26 0.7(5) . . . . ?
C24 C25 C26 C21 -0.2(4) . . . . ?
C22 C21 C26 C25 -0.2(3) . . . . ?
C20 C21 C26 C25 -175.1(2) . . . . ?
N10 C28 C29 C34 41.0(2) . . . . ?
N10 C28 C29 C30 -142.61(16) . . . . ?
C34 C29 C30 C31 1.3(3) . . . . ?
C28 C29 C30 C31 -175.22(17) . . . . ?
C29 C30 C31 C32 0.5(3) . . . . ?
C30 C31 C32 C33 -1.9(3) . . . . ?
C31 C32 C33 C34 1.5(3) . . . . ?
C30 C29 C34 C33 -1.6(3) . . . . ?
C28 C29 C34 C33 174.81(17) . . . . ?
C32 C33 C34 C29 0.2(3) . . . . ?
C5 C6 N7 C18 5.0(2) . . . . ?
C1 C6 N7 C18 -172.26(14) . . . . ?
C5 C6 N7 C8 -172.59(13) . . . . ?
C1 C6 N7 C8 10.1(2) . . . . ?
O27 C18 N7 C6 177.88(15) . . . . ?
C19 C18 N7 C6 -5.3(2) . . . . ?
O27 C18 N7 C8 -4.4(2) . . . . ?
C19 C18 N7 C8 172.40(13) . . . . ?
C9 C8 N7 C6 -24.88(19) . . . . ?
C11 C8 N7 C6 98.77(15) . . . . ?
C9 C8 N7 C18 157.34(13) . . . . ?
C11 C8 N7 C18 -79.02(16) . . . . ?
O35 C9 N10 C1 170.40(15) . . . . ?
C8 C9 N10 C1 -14.1(2) . . . . ?
O35 C9 N10 C28 -3.1(2) . . . . ?
C8 C9 N10 C28 172.41(14) . . . . ?
C2 C1 N10 C9 -177.12(15) . . . . ?
C6 C1 N10 C9 -2.0(2) . . . . ?
C2 C1 N10 C28 -3.7(2) . . . . ?
C6 C1 N10 C28 171.33(14) . . . . ?
C29 C28 N10 C9 -105.14(17) . . . . ?
C29 C28 N10 C1 81.15(19) . . . . ?
